data_2216842
loop_
_publ_author_name
'Mague, Joel T.'
'Punji, Benudhar'
'Ganesamoorthy, Chelladurai'
'Balakrishna, Maravanji S.'

_publ_section_title
;
 <i>O</i>-2-Naphthyl diphenylthiophosphinate
;
_journal_coeditor_code XU2358
_journal_issue 12
_journal_name_full 'Acta Crystallographica Section E'
_journal_page_first o4644
_journal_page_last o4644
_journal_paper_doi 10.1107/S1600536807056127
_journal_volume 63
_journal_year 2007
_chemical_formula_iupac 'C22 H17 O P S'
_chemical_formula_moiety 'C22 H17 O P S'
_chemical_formula_sum 'C22 H17 O P S'
_chemical_formula_weight 360.39
_chemical_melting_point 374.0(10)
_chemical_name_systematic
;
O-2-Naphthyl diphenylthiophosphinate
;
_space_group_IT_number 14
_symmetry_cell_setting monoclinic
_symmetry_space_group_name_Hall '-P 2yn'
_symmetry_space_group_name_H-M 'P 1 21/n 1'
_atom_sites_solution_hydrogens geom
_atom_sites_solution_primary direct
_atom_sites_solution_secondary difmap
_audit_creation_method SHELXL-97
_cell_angle_alpha 90.00
_cell_angle_beta 105.8340(10)
_cell_angle_gamma 90.00
_cell_formula_units_Z 4
_cell_length_a 9.7701(3)
_cell_length_b 19.1380(6)
_cell_length_c 9.8933(3)
_cell_measurement_reflns_used 9913
_cell_measurement_temperature 100(2)
_cell_measurement_theta_max 29.36
_cell_measurement_theta_min 2.39
_cell_volume 1779.66(10)
_computing_cell_refinement 'APEX2 (Bruker, 2007)'
_computing_data_collection 'APEX2 (Bruker, 2007)'
_computing_data_reduction 'SAINT-Plus (Bruker, 2006)'
_computing_molecular_graphics 'APEX2 (Bruker, 2007)'
_computing_publication_material 'APEX2 (Bruker, 2007)'
_computing_structure_refinement 'SHELXL97 (Sheldrick, 1997)'
_computing_structure_solution 'SHELXS97 (Sheldrick, 1997)'
_diffrn_ambient_temperature 100(2)
_diffrn_measured_fraction_theta_full 0.991
_diffrn_measured_fraction_theta_max 0.991
_diffrn_measurement_device_type 'Bruker SMART APEX CCD area-detector'
_diffrn_measurement_method '\f and \w scans'
_diffrn_radiation_monochromator graphite
_diffrn_radiation_source 'fine-focus sealed tube'
_diffrn_radiation_type MoK\a
_diffrn_radiation_wavelength 0.71073
_diffrn_reflns_av_R_equivalents 0.0304
_diffrn_reflns_av_sigmaI/netI 0.0181
_diffrn_reflns_limit_h_max 13
_diffrn_reflns_limit_h_min -13
_diffrn_reflns_limit_k_max 25
_diffrn_reflns_limit_k_min -25
_diffrn_reflns_limit_l_max 13
_diffrn_reflns_limit_l_min -13
_diffrn_reflns_number 31295
_diffrn_reflns_theta_full 28.74
_diffrn_reflns_theta_max 28.74
_diffrn_reflns_theta_min 2.39
_diffrn_standards_number 0
_exptl_absorpt_coefficient_mu 0.278
_exptl_absorpt_correction_T_max 0.9660
_exptl_absorpt_correction_T_min 0.9082
_exptl_absorpt_correction_type multi-scan
_exptl_absorpt_process_details '(SADABS; Sheldrick, 2007)'
_exptl_crystal_colour colourless
_exptl_crystal_density_diffrn 1.345
_exptl_crystal_density_method 'not measured'
_exptl_crystal_description Block
_exptl_crystal_F_000 752
_exptl_crystal_size_max 0.24
_exptl_crystal_size_mid 0.16
_exptl_crystal_size_min 0.13
_refine_diff_density_max 0.362
_refine_diff_density_min -0.346
_refine_ls_extinction_method none
_refine_ls_goodness_of_fit_ref 1.051
_refine_ls_hydrogen_treatment constr
_refine_ls_matrix_type full
_refine_ls_number_parameters 226
_refine_ls_number_reflns 4573
_refine_ls_number_restraints 0
_refine_ls_restrained_S_all 1.051
_refine_ls_R_factor_all 0.0369
_refine_ls_R_factor_gt 0.0320
_refine_ls_shift/su_max 0.001
_refine_ls_shift/su_mean 0.000
_refine_ls_structure_factor_coef Fsqd
_refine_ls_weighting_details 'calc w=1/[\s^2^(Fo^2^)+(0.0384P)^2^+0.8993P] where P=(Fo^2^+2Fc^2^)/3'
_refine_ls_weighting_scheme calc
_refine_ls_wR_factor_gt 0.0799
_refine_ls_wR_factor_ref 0.0837
_reflns_number_gt 4083
_reflns_number_total 4573
_reflns_threshold_expression I>2\s(I)
_cod_data_source_file xu2358.cif
_cod_data_source_block I
_cod_depositor_comments
;
The following automatic conversions were performed:
'_symmetry_cell_setting' value 'Monoclinic' changed to 'monoclinic'
according to '/home/saulius/struct/CIF-dictionaries/cif_core.dic'
dictionary named 'cif_core.dic' version 2.4.1 from 2010-06-29.

Automatic conversion script
Id: cif_fix_enum 1527 2010-12-29 10:47:43Z saulius 

The following automatic conversions were performed:

'_chemical_melting_point' value '373-375' was changed to '374.0(10)'
- the average value was taken and precision was estimated.

Automatic conversion script
Id: cif_fix_values 1646 2011-03-28 12:23:43Z adriana 

The following automatic conversions were performed:

'_chemical_melting_point' value '373-375' was changed to '374.0(10)'
- the average value was taken and precision was
estimated.

'_symmetry_cell_setting' value 'Monoclinic' changed to
'monoclinic' according to
/home/saulius/struct/CIF-dictionaries/cif_core.dic dictionary named
'cif_core.dic' version 2.4.1 from 2010-06-29.

Automatic conversion script
Id: cif_fix_values 1715 2011-07-08 13:25:40Z adriana 
;
_cod_original_cell_volume 1779.70(10)
_cod_original_sg_symbol_H-M 'P 21/n'
_cod_database_code 2216842
_cod_database_fobs_code 2216842

loop_
_symmetry_equiv_pos_as_xyz
'x, y, z'
'-x+1/2, y+1/2, -z+1/2'
'-x, -y, -z'
'x-1/2, -y-1/2, z-1/2'

loop_
_atom_site_type_symbol
_atom_site_label
_atom_site_fract_x
_atom_site_fract_y
_atom_site_fract_z
_atom_site_U_iso_or_equiv
_atom_site_adp_type
_atom_site_calc_flag
_atom_site_refinement_flags
_atom_site_occupancy
S S1 -0.08033(3) 0.849586(17) 0.01116(3) 0.02282(9) Uani d . 1
P P1 0.10022(3) 0.816997(15) 0.12964(3) 0.01521(8) Uani d . 1
O O1 0.09681(9) 0.78019(5) 0.27593(9) 0.01828(17) Uani d . 1
C C1 0.02383(12) 0.71931(6) 0.29126(12) 0.0169(2) Uani d . 1
C C2 0.05707(13) 0.69478(7) 0.43088(13) 0.0201(2) Uani d . 1
H H2 0.1247 0.7189 0.5031 0.024 Uiso calc R 1
C C3 -0.00811(14) 0.63626(7) 0.46202(13) 0.0220(2) Uani d . 1
H H3 0.0156 0.6194 0.5559 0.026 Uiso calc R 1
C C4 -0.11095(13) 0.60028(6) 0.35561(13) 0.0202(2) Uani d . 1
C C5 -0.17985(15) 0.53896(7) 0.38492(15) 0.0258(3) Uani d . 1
H H5 -0.1578 0.5214 0.4782 0.031 Uiso calc R 1
C C6 -0.27766(15) 0.50503(7) 0.28000(16) 0.0293(3) Uani d . 1
H H6 -0.3230 0.4641 0.3008 0.035 Uiso calc R 1
C C7 -0.31155(14) 0.53064(7) 0.14100(16) 0.0276(3) Uani d . 1
H H7 -0.3793 0.5066 0.0688 0.033 Uiso calc R 1
C C8 -0.24774(13) 0.58994(7) 0.10886(14) 0.0221(2) Uani d . 1
H H8 -0.2724 0.6069 0.0150 0.026 Uiso calc R 1
C C9 -0.14487(12) 0.62608(6) 0.21541(13) 0.0178(2) Uani d . 1
C C10 -0.07381(12) 0.68640(6) 0.18446(12) 0.0175(2) Uani d . 1
H H10 -0.0938 0.7036 0.0910 0.021 Uiso calc R 1
C C11 0.19044(12) 0.75353(6) 0.04975(12) 0.0161(2) Uani d . 1
C C12 0.28582(13) 0.70621(6) 0.13399(13) 0.0194(2) Uani d . 1
H H12 0.2988 0.7058 0.2327 0.023 Uiso calc R 1
C C13 0.36164(14) 0.65980(7) 0.07347(15) 0.0240(3) Uani d . 1
H H13 0.4275 0.6282 0.1309 0.029 Uiso calc R 1
C C14 0.34077(15) 0.65982(7) -0.07084(15) 0.0257(3) Uani d . 1
H H14 0.3932 0.6285 -0.1120 0.031 Uiso calc R 1
C C15 0.24383(14) 0.70530(7) -0.15556(13) 0.0242(3) Uani d . 1
H H15 0.2283 0.7041 -0.2546 0.029 Uiso calc R 1
C C16 0.16905(13) 0.75275(7) -0.09583(12) 0.0197(2) Uani d . 1
H H16 0.1039 0.7844 -0.1538 0.024 Uiso calc R 1
C C17 0.22356(12) 0.88595(6) 0.20284(12) 0.0171(2) Uani d . 1
C C18 0.17919(14) 0.95549(7) 0.18510(13) 0.0217(2) Uani d . 1
H H18 0.0849 0.9665 0.1323 0.026 Uiso calc R 1
C C19 0.27334(16) 1.00869(7) 0.24487(14) 0.0261(3) Uani d . 1
H H19 0.2431 1.0560 0.2336 0.031 Uiso calc R 1
C C20 0.41147(15) 0.99270(7) 0.32104(14) 0.0260(3) Uani d . 1
H H20 0.4755 1.0292 0.3615 0.031 Uiso calc R 1
C C21 0.45647(14) 0.92363(7) 0.33830(14) 0.0251(3) Uani d . 1
H H21 0.5512 0.9130 0.3903 0.030 Uiso calc R 1
C C22 0.36292(13) 0.87011(7) 0.27945(13) 0.0211(2) Uani d . 1
H H22 0.3936 0.8228 0.2913 0.025 Uiso calc R 1

loop_
_atom_site_aniso_label
_atom_site_aniso_U_11
_atom_site_aniso_U_22
_atom_site_aniso_U_33
_atom_site_aniso_U_12
_atom_site_aniso_U_13
_atom_site_aniso_U_23
S1 0.01632(14) 0.02408(16) 0.02361(16) 0.00217(11) -0.00211(11) 0.00061(12)
P1 0.01376(14) 0.01647(15) 0.01412(14) -0.00038(10) 0.00165(10) -0.00012(10)
O1 0.0185(4) 0.0213(4) 0.0147(4) -0.0040(3) 0.0042(3) -0.0005(3)
C1 0.0157(5) 0.0186(5) 0.0175(5) 0.0007(4) 0.0067(4) 0.0004(4)
C2 0.0191(5) 0.0243(6) 0.0163(5) 0.0017(4) 0.0038(4) -0.0009(4)
C3 0.0256(6) 0.0251(6) 0.0166(6) 0.0037(5) 0.0077(5) 0.0036(5)
C4 0.0215(6) 0.0195(6) 0.0223(6) 0.0036(4) 0.0106(5) 0.0023(4)
C5 0.0309(7) 0.0220(6) 0.0294(7) 0.0017(5) 0.0164(5) 0.0048(5)
C6 0.0292(7) 0.0214(6) 0.0414(8) -0.0037(5) 0.0163(6) 0.0025(6)
C7 0.0218(6) 0.0242(6) 0.0362(8) -0.0037(5) 0.0069(5) -0.0022(5)
C8 0.0193(6) 0.0220(6) 0.0242(6) -0.0003(5) 0.0047(5) -0.0004(5)
C9 0.0158(5) 0.0179(5) 0.0210(6) 0.0022(4) 0.0071(4) -0.0006(4)
C10 0.0173(5) 0.0197(6) 0.0159(5) 0.0008(4) 0.0052(4) 0.0010(4)
C11 0.0159(5) 0.0159(5) 0.0164(5) -0.0027(4) 0.0040(4) -0.0011(4)
C12 0.0217(6) 0.0184(6) 0.0183(6) -0.0001(4) 0.0056(4) 0.0012(4)
C13 0.0246(6) 0.0171(6) 0.0324(7) 0.0014(5) 0.0110(5) 0.0003(5)
C14 0.0284(7) 0.0201(6) 0.0337(7) -0.0065(5) 0.0171(6) -0.0084(5)
C15 0.0283(6) 0.0284(6) 0.0183(6) -0.0112(5) 0.0105(5) -0.0073(5)
C16 0.0200(5) 0.0225(6) 0.0157(6) -0.0060(4) 0.0032(4) 0.0000(4)
C17 0.0171(5) 0.0190(6) 0.0152(5) -0.0022(4) 0.0044(4) -0.0021(4)
C18 0.0245(6) 0.0199(6) 0.0195(6) 0.0005(5) 0.0042(5) 0.0000(5)
C19 0.0376(7) 0.0177(6) 0.0230(6) -0.0034(5) 0.0082(5) -0.0013(5)
C20 0.0309(7) 0.0269(7) 0.0216(6) -0.0129(5) 0.0099(5) -0.0061(5)
C21 0.0177(6) 0.0330(7) 0.0241(6) -0.0052(5) 0.0047(5) -0.0079(5)
C22 0.0177(5) 0.0221(6) 0.0224(6) -0.0001(4) 0.0039(4) -0.0047(5)

loop_
_atom_type_symbol
_atom_type_description
_atom_type_scat_dispersion_real
_atom_type_scat_dispersion_imag
_atom_type_scat_source
C C 0.0033 0.0016 'International Tables Vol C Tables 4.2.6.8 and 6.1.1.4'
H H 0.0000 0.0000 'International Tables Vol C Tables 4.2.6.8 and 6.1.1.4'
P P 0.1023 0.0942 'International Tables Vol C Tables 4.2.6.8 and 6.1.1.4'
S S 0.1246 0.1234 'International Tables Vol C Tables 4.2.6.8 and 6.1.1.4'
O O 0.0106 0.0060 'International Tables Vol C Tables 4.2.6.8 and 6.1.1.4'

loop_
_geom_angle_atom_site_label_1
_geom_angle_atom_site_label_2
_geom_angle_atom_site_label_3
_geom_angle
_geom_angle_publ_flag
O1 P1 C17 97.71(5) y
O1 P1 C11 103.32(5) y
C17 P1 C11 108.43(5) y
O1 P1 S1 116.37(4) y
C17 P1 S1 114.00(4) y
C11 P1 S1 115.15(4) y
C1 O1 P1 126.61(8) y
C10 C1 O1 124.71(10) ?
C10 C1 C2 121.92(11) ?
O1 C1 C2 113.35(10) ?
C3 C2 C1 119.83(11) ?
C3 C2 H2 120.1 ?
C1 C2 H2 120.1 ?
C2 C3 C4 120.68(11) ?
C2 C3 H3 119.7 ?
C4 C3 H3 119.7 ?
C3 C4 C5 121.87(12) ?
C3 C4 C9 118.94(11) ?
C5 C4 C9 119.19(12) ?
C6 C5 C4 120.58(13) ?
C6 C5 H5 119.7 ?
C4 C5 H5 119.7 ?
C5 C6 C7 120.27(12) ?
C5 C6 H6 119.9 ?
C7 C6 H6 119.9 ?
C8 C7 C6 120.79(13) ?
C8 C7 H7 119.6 ?
C6 C7 H7 119.6 ?
C7 C8 C9 120.27(12) ?
C7 C8 H8 119.9 ?
C9 C8 H8 119.9 ?
C8 C9 C10 121.52(11) ?
C8 C9 C4 118.90(11) ?
C10 C9 C4 119.57(11) ?
C1 C10 C9 119.04(11) ?
C1 C10 H10 120.5 ?
C9 C10 H10 120.5 ?
C16 C11 C12 119.65(11) ?
C16 C11 P1 120.32(9) ?
C12 C11 P1 120.00(9) ?
C13 C12 C11 120.17(11) ?
C13 C12 H12 119.9 ?
C11 C12 H12 119.9 ?
C14 C13 C12 119.79(12) ?
C14 C13 H13 120.1 ?
C12 C13 H13 120.1 ?
C13 C14 C15 120.46(12) ?
C13 C14 H14 119.8 ?
C15 C14 H14 119.8 ?
C14 C15 C16 120.20(12) ?
C14 C15 H15 119.9 ?
C16 C15 H15 119.9 ?
C15 C16 C11 119.69(12) ?
C15 C16 H16 120.2 ?
C11 C16 H16 120.2 ?
C18 C17 C22 119.85(11) ?
C18 C17 P1 119.83(9) ?
C22 C17 P1 120.32(9) ?
C19 C18 C17 119.84(12) ?
C19 C18 H18 120.1 ?
C17 C18 H18 120.1 ?
C20 C19 C18 120.10(12) ?
C20 C19 H19 119.9 ?
C18 C19 H19 119.9 ?
C19 C20 C21 120.31(12) ?
C19 C20 H20 119.8 ?
C21 C20 H20 119.8 ?
C20 C21 C22 119.99(12) ?
C20 C21 H21 120.0 ?
C22 C21 H21 120.0 ?
C21 C22 C17 119.91(12) ?
C21 C22 H22 120.0 ?
C17 C22 H22 120.0 ?

loop_
_geom_bond_atom_site_label_1
_geom_bond_atom_site_label_2
_geom_bond_distance
_geom_bond_publ_flag
S1 P1 1.9355(4) y
P1 O1 1.6182(9) ?
P1 C17 1.8004(12) ?
P1 C11 1.8048(12) ?
O1 C1 1.3957(14) ?
C1 C10 1.3685(16) ?
C1 C2 1.4103(16) ?
C2 C3 1.3645(18) ?
C2 H2 0.9500 ?
C3 C4 1.4194(18) ?
C3 H3 0.9500 ?
C4 C5 1.4217(18) ?
C4 C9 1.4236(17) ?
C5 C6 1.368(2) ?
C5 H5 0.9500 ?
C6 C7 1.412(2) ?
C6 H6 0.9500 ?
C7 C8 1.3732(18) ?
C7 H7 0.9500 ?
C8 C9 1.4218(17) ?
C8 H8 0.9500 ?
C9 C10 1.4229(16) ?
C10 H10 0.9500 ?
C11 C16 1.3979(16) ?
C11 C12 1.3996(16) ?
C12 C13 1.3923(17) ?
C12 H12 0.9500 ?
C13 C14 1.386(2) ?
C13 H13 0.9500 ?
C14 C15 1.387(2) ?
C14 H14 0.9500 ?
C15 C16 1.3941(18) ?
C15 H15 0.9500 ?
C16 H16 0.9500 ?
C17 C18 1.3959(17) ?
C17 C22 1.3990(16) ?
C18 C19 1.3912(18) ?
C18 H18 0.9500 ?
C19 C20 1.388(2) ?
C19 H19 0.9500 ?
C20 C21 1.389(2) ?
C20 H20 0.9500 ?
C21 C22 1.3904(17) ?
C21 H21 0.9500 ?
C22 H22 0.9500 ?

loop_
_cod_related_entry_id
_cod_related_entry_database
_cod_related_entry_code
1 ChemSpider 21120173
